data_4020257
loop_
_publ_author_name
'Shigekazu Ito'
'Hiromichi Jin'
'Shigeo Kimura'
'Masaaki Yoshifuji'

_journal_name_full 'Journal of Organic Chemistry'
_journal_page_first 3537
_journal_page_last 3541
_journal_paper_doi 10.1021/jo050195z
_journal_volume 70
_journal_year 2005
_chemical_formula_moiety 'C46 H82 P2 Si2 '
_chemical_formula_sum 'C46 H82 P2 Si2'
_chemical_formula_weight 753.27
_space_group_IT_number 14
_symmetry_cell_setting monoclinic
_symmetry_space_group_name_Hall '-P 2ybc'
_symmetry_space_group_name_H-M 'P 1 21/c 1'
_cell_angle_alpha 90
_cell_angle_beta 100.309(3)
_cell_angle_gamma 90
_cell_formula_units_Z 4
_cell_length_a 10.650(1)
_cell_length_b 16.920(2)
_cell_length_c 27.253(1)
_cell_measurement_temperature 130
_cell_volume 4831.7(7)
_exptl_crystal_density_diffrn 1.035
_cod_original_sg_symbol_H-M 'P 21/c'
_cod_original_formula_sum 'C46 H82 P2 Si2 '
_cod_database_code 4020257

loop_
_symmetry_equiv_pos_as_xyz
x,y,z
-x,1/2+y,1/2-z
-x,-y,-z
x,1/2-y,1/2+z

loop_
_atom_site_label
_atom_site_type_symbol
_atom_site_fract_x
_atom_site_fract_y
_atom_site_fract_z
_atom_site_U_iso_or_equiv
_atom_site_adp_type
_atom_site_occupancy
_atom_site_calc_flag
_atom_site_refinement_flags
_atom_site_disorder_assembly
_atom_site_disorder_group
P(1) P 0.82281(7) 0.09759(4) 0.25274(2) 0.0204(2) Uani 1.00 d . . .
P(2) P 0.44498(7) 0.11379(4) 0.16203(2) 0.0186(2) Uani 0.89 d P . .
P(3) P 0.4438(7) 0.1735(5) 0.1628(2) 0.027(2) Uiso 0.11 d P . .
Si(1) Si 0.52791(7) 0.10868(4) 0.27721(2) 0.0213(2) Uani 1.00 d . . .
Si(2) Si 0.73881(7) 0.11741(4) 0.13664(2) 0.0212(2) Uani 1.00 d . . .
C(1) C 0.6511(2) 0.1256(1) 0.23352(8) 0.0179(6) Uani 1.00 d . . .
C(2) C 0.6196(2) 0.1317(1) 0.18250(8) 0.0190(6) Uani 1.00 d . . .
C(3) C 0.7833(3) -0.0065(2) 0.26686(10) 0.0293(8) Uani 1.00 d . . .
C(4) C 0.4686(3) 0.0113(2) 0.1400(1) 0.0343(8) Uani 1.00 d . . .
C(5) C 0.6089(3) 0.1040(2) 0.34379(9) 0.0261(7) Uani 1.00 d . . .
C(6) C 0.3979(3) 0.1837(2) 0.27820(10) 0.0295(8) Uani 1.00 d . . .
C(7) C 0.4486(3) 0.0094(2) 0.2643(1) 0.0305(8) Uani 1.00 d . . .
C(8) C 0.8036(3) 0.0138(2) 0.13954(10) 0.0318(8) Uani 1.00 d . . .
C(9) C 0.8768(3) 0.1875(2) 0.14249(10) 0.0292(8) Uani 1.00 d . . .
C(10) C 0.6589(3) 0.1297(2) 0.06996(9) 0.0292(8) Uani 1.00 d . . .
C(11) C 0.8901(2) 0.1349(1) 0.31665(8) 0.0181(6) Uani 1.00 d . . .
C(12) C 0.9638(2) 0.0815(1) 0.35139(8) 0.0182(6) Uani 1.00 d . . .
C(13) C 0.9636(3) 0.0930(1) 0.40224(9) 0.0219(7) Uani 1.00 d . . .
C(14) C 0.9089(2) 0.1583(2) 0.42087(8) 0.0211(7) Uani 1.00 d . . .
C(15) C 0.8702(2) 0.2187(1) 0.38723(9) 0.0211(7) Uani 1.00 d . . .
C(16) C 0.8633(2) 0.2099(1) 0.33554(8) 0.0199(7) Uani 1.00 d . . .
C(17) C 1.0644(3) 0.0204(2) 0.33951(9) 0.0268(7) Uani 1.00 d . . .
C(18) C 1.0376(3) -0.0645(2) 0.3536(1) 0.0344(8) Uani 1.00 d . . .
C(19) C 1.1944(3) 0.0449(2) 0.3726(1) 0.0374(9) Uani 1.00 d . . .
C(20) C 1.0930(3) 0.0244(2) 0.28670(10) 0.0271(8) Uani 1.00 d . . .
C(21) C 0.9002(3) 0.1629(2) 0.47642(9) 0.0260(7) Uani 1.00 d . . .
C(22) C 0.8222(3) 0.0920(2) 0.4893(1) 0.0386(9) Uani 1.00 d . . .
C(23) C 1.0335(3) 0.1611(2) 0.50829(10) 0.0355(9) Uani 1.00 d . . .
C(24) C 0.8323(3) 0.2384(2) 0.4889(1) 0.0362(9) Uani 1.00 d . . .
C(25) C 0.8322(3) 0.2862(1) 0.30420(9) 0.0229(7) Uani 1.00 d . . .
C(26) C 0.9192(3) 0.3532(2) 0.3302(1) 0.0373(9) Uani 1.00 d . . .
C(27) C 0.8637(3) 0.2799(2) 0.25188(9) 0.0316(8) Uani 1.00 d . . .
C(28) C 0.6929(3) 0.3108(2) 0.3001(1) 0.0364(9) Uani 1.00 d . . .
C(29) C 0.3817(3) 0.1660(2) 0.10151(9) 0.0243(7) Uani 1.00 d . . .
C(30) C 0.3033(3) 0.1214(2) 0.06324(9) 0.0249(7) Uani 1.00 d . . .
C(31) C 0.3046(3) 0.1419(2) 0.01399(9) 0.0236(7) Uani 1.00 d . . .
C(32) C 0.3624(3) 0.2096(2) -0.00057(9) 0.0233(7) Uani 1.00 d . . .
C(33) C 0.4081(3) 0.2619(2) 0.03807(10) 0.0276(7) Uani 1.00 d . . .
C(34) C 0.4160(3) 0.2427(2) 0.08869(9) 0.0269(7) Uani 1.00 d . . .
C(35) C 0.1948(3) 0.0616(2) 0.0714(1) 0.0319(8) Uani 1.00 d . . .
C(36) C 0.2099(3) -0.0204(2) 0.0506(1) 0.0421(10) Uani 1.00 d . . .
C(37) C 0.1690(3) 0.0600(2) 0.1245(1) 0.0335(8) Uani 1.00 d . . .
C(38) C 0.0685(3) 0.0972(2) 0.0404(1) 0.0425(10) Uani 1.00 d . . .
C(39) C 0.3696(3) 0.2248(2) -0.05540(10) 0.0295(8) Uani 1.00 d . . .
C(40) C 0.2375(3) 0.2201(2) -0.08788(10) 0.0376(9) Uani 1.00 d . . .
C(41) C 0.4552(3) 0.1605(2) -0.0719(1) 0.043(1) Uani 1.00 d . . .
C(42) C 0.4269(3) 0.3057(2) -0.0622(1) 0.044(1) Uani 1.00 d . . .
C(43) C 0.4550(3) 0.3110(2) 0.12611(9) 0.0288(8) Uani 1.00 d . . .
C(44) C 0.3775(4) 0.3844(2) 0.1063(1) 0.050(1) Uani 1.00 d . . .
C(45) C 0.5978(3) 0.3305(2) 0.1326(1) 0.0347(9) Uani 1.00 d . . .
C(46) C 0.4214(3) 0.2945(2) 0.1782(1) 0.0387(9) Uani 1.00 d . . .
H(1) H 0.7566 -0.0117 0.2998 0.040(9) Uiso 1.00 calc . . .
H(2) H 0.7152 -0.0220 0.2421 0.046(9) Uiso 1.00 calc . . .
H(3) H 0.8517 -0.0493 0.2681 0.08(1) Uiso 1.00 calc . . .
H(4) H 0.5325 -0.0153 0.1696 0.08(1) Uiso 1.00 calc . . .
H(5) H 0.5075 0.0095 0.1087 0.07(1) Uiso 1.00 calc . . .
H(6) H 0.3814 0.0049 0.1119 0.011(6) Uiso 1.00 calc . . .
H(7) H 0.6782 0.0697 0.3523 0.08(1) Uiso 1.00 calc . . .
H(8) H 0.5522 0.0786 0.3627 0.037(8) Uiso 1.00 calc . . .
H(9) H 0.6528 0.1492 0.3633 0.07(1) Uiso 1.00 calc . . .
H(10) H 0.3543 0.1701 0.3025 0.033(8) Uiso 1.00 calc . . .
H(11) H 0.4278 0.2390 0.2964 0.10(1) Uiso 1.00 calc . . .
H(12) H 0.3345 0.1800 0.2530 0.041(9) Uiso 1.00 calc . . .
H(13) H 0.4069 0.0051 0.2993 0.08(1) Uiso 1.00 calc . . .
H(14) H 0.3755 0.0196 0.2432 0.023(7) Uiso 1.00 calc . . .
H(15) H 0.5025 -0.0324 0.2564 0.07(1) Uiso 1.00 calc . . .
H(16) H 0.7348 -0.0317 0.1433 0.07(1) Uiso 1.00 calc . . .
H(17) H 0.8367 0.0052 0.1104 0.07(1) Uiso 1.00 calc . . .
H(18) H 0.8718 0.0078 0.1674 0.039(8) Uiso 1.00 calc . . .
H(19) H 0.9113 0.1819 0.1120 0.046(9) Uiso 1.00 calc . . .
H(20) H 0.9388 0.1808 0.1688 0.038(9) Uiso 1.00 calc . . .
H(21) H 0.8511 0.2420 0.1430 0.048(9) Uiso 1.00 calc . . .
H(22) H 0.7181 0.1154 0.0450 0.050(10) Uiso 1.00 calc . . .
H(23) H 0.5906 0.0952 0.0635 0.039(9) Uiso 1.00 calc . . .
H(24) H 0.6303 0.1880 0.0642 0.049(9) Uiso 1.00 calc . . .
H(25) H 1.0104 0.0558 0.4302 0.032(8) Uiso 1.00 calc . . .
H(26) H 0.8428 0.2731 0.3996 0.031(8) Uiso 1.00 calc . . .
H(27) H 0.9392 -0.0737 0.3327 0.030(8) Uiso 1.00 calc . . .
H(28) H 1.1163 -0.0941 0.3519 0.045(9) Uiso 1.00 calc . . .
H(29) H 1.0126 -0.0668 0.3887 0.041(9) Uiso 1.00 calc . . .
H(30) H 1.2747 0.0199 0.3593 0.06(1) Uiso 1.00 calc . . .
H(31) H 1.1942 0.0391 0.4112 0.06(1) Uiso 1.00 calc . . .
H(32) H 1.2023 0.1012 0.3659 0.08(1) Uiso 1.00 calc . . .
H(33) H 1.1086 0.0825 0.2761 0.048(9) Uiso 1.00 calc . . .
H(34) H 1.0318 0.0138 0.2587 0.035(8) Uiso 1.00 calc . . .
H(35) H 1.1638 -0.0180 0.2874 0.06(1) Uiso 1.00 calc . . .
H(36) H 0.7290 0.0954 0.4657 0.036(8) Uiso 1.00 calc . . .
H(37) H 0.8734 0.0376 0.4872 0.046(9) Uiso 1.00 calc . . .
H(38) H 0.8042 0.0909 0.5248 0.047(9) Uiso 1.00 calc . . .
H(39) H 1.0840 0.1243 0.5094 0.041(10) Uiso 1.00 calc . . .
H(40) H 1.0326 0.1627 0.5479 0.043(9) Uiso 1.00 calc . . .
H(41) H 1.0906 0.2164 0.5030 0.06(1) Uiso 1.00 calc . . .
H(42) H 0.8171 0.2404 0.5296 0.043(9) Uiso 1.00 calc . . .
H(43) H 0.8950 0.2829 0.4803 0.054(10) Uiso 1.00 calc . . .
H(44) H 0.7449 0.2408 0.4703 0.022(7) Uiso 1.00 calc . . .
H(45) H 0.8832 0.3697 0.3565 0.045(9) Uiso 1.00 calc . . .
H(46) H 1.0227 0.3358 0.3407 0.12(2) Uiso 1.00 calc . . .
H(47) H 0.9008 0.4029 0.3095 0.035(8) Uiso 1.00 calc . . .
H(48) H 0.9668 0.2629 0.2538 0.07(1) Uiso 1.00 calc . . .
H(49) H 0.8518 0.3310 0.2345 0.053(10) Uiso 1.00 calc . . .
H(50) H 0.8104 0.2450 0.2250 0.06(1) Uiso 1.00 calc . . .
H(51) H 0.6792 0.3622 0.2783 0.06(1) Uiso 1.00 calc . . .
H(52) H 0.6263 0.2720 0.2883 0.08(1) Uiso 1.00 calc . . .
H(53) H 0.6568 0.3178 0.3342 0.07(1) Uiso 1.00 calc . . .
H(54) H 0.2488 0.1106 -0.0104 0.018(6) Uiso 1.00 calc . . .
H(55) H 0.4342 0.3160 0.0283 0.041(9) Uiso 1.00 calc . . .
H(56) H 0.2359 -0.0169 0.0203 0.08(1) Uiso 1.00 calc . . .
H(57) H 0.1244 -0.0604 0.0523 0.09(1) Uiso 1.00 calc . . .
H(58) H 0.3048 -0.0412 0.0688 0.040(9) Uiso 1.00 calc . . .
H(59) H 0.0935 0.0366 0.1289 0.044(9) Uiso 1.00 calc . . .
H(60) H 0.1287 0.1160 0.1337 0.11(1) Uiso 1.00 calc . . .
H(61) H 0.2340 0.0232 0.1448 0.06(1) Uiso 1.00 calc . . .
H(62) H -0.0085 0.0609 0.0454 0.053(10) Uiso 1.00 calc . . .
H(63) H 0.0616 0.0942 0.0007 0.11(1) Uiso 1.00 calc . . .
H(64) H 0.0573 0.1548 0.0549 0.06(1) Uiso 1.00 calc . . .
H(65) H 0.1788 0.2672 -0.0780 0.050(9) Uiso 1.00 calc . . .
H(66) H 0.1856 0.1665 -0.0878 0.043(9) Uiso 1.00 calc . . .
H(67) H 0.2486 0.2237 -0.1247 0.07(1) Uiso 1.00 calc . . .
H(68) H 0.4368 0.1094 -0.0692 0.05(1) Uiso 1.00 calc . . .
H(69) H 0.4701 0.1693 -0.1089 0.09(1) Uiso 1.00 calc . . .
H(70) H 0.5603 0.1678 -0.0479 0.07(1) Uiso 1.00 calc . . .
H(71) H 0.4419 0.3078 -0.0989 0.043(9) Uiso 1.00 calc . . .
H(72) H 0.5174 0.3139 -0.0420 0.052(10) Uiso 1.00 calc . . .
H(73) H 0.3857 0.3560 -0.0451 0.07(1) Uiso 1.00 calc . . .
H(74) H 0.3120 0.4073 0.0672 0.331(9) Uiso 1.00 calc . . .
H(75) H 0.3955 0.4380 0.1333 0.040(8) Uiso 1.00 calc . . .
H(76) H 0.3634 0.3689 0.1425 0.07(1) Uiso 1.00 calc . . .
H(77) H 0.6332 0.3395 0.1006 0.06(1) Uiso 1.00 calc . . .
H(78) H 0.6263 0.3804 0.1562 0.06(1) Uiso 1.00 calc . . .
H(79) H 0.6465 0.2822 0.1522 0.07(1) Uiso 1.00 calc . . .
H(80) H 0.3098 0.2908 0.1670 0.13(2) Uiso 1.00 calc . . .
H(81) H 0.4586 0.3515 0.1936 0.09(1) Uiso 1.00 calc . . .
H(82) H 0.4753 0.2518 0.1961 0.051(10) Uiso 1.00 calc . . .

loop_
_atom_site_aniso_label
_atom_site_aniso_U_11
_atom_site_aniso_U_22
_atom_site_aniso_U_33
_atom_site_aniso_U_12
_atom_site_aniso_U_13
_atom_site_aniso_U_23
P(1) 0.0214(4) 0.0203(4) 0.0190(3) 0.0025(3) 0.0022(2) -0.0012(2)
P(2) 0.0190(4) 0.0157(5) 0.0202(4) -0.0012(3) 0.0012(3) -0.0001(2)
Si(1) 0.0232(4) 0.0188(4) 0.0226(4) -0.0017(3) 0.0065(3) 0.0000(2)
Si(2) 0.0216(4) 0.0216(4) 0.0207(3) 0.0011(3) 0.0048(3) -0.0019(2)
C(1) 0.022(1) 0.009(1) 0.022(1) 0.0001(9) 0.0031(9) -0.0011(8)
C(2) 0.021(1) 0.014(1) 0.021(1) -0.0002(10) 0.0015(9) -0.0017(8)
C(3) 0.034(2) 0.022(1) 0.030(1) 0.002(1) 0.000(1) -0.001(1)
C(4) 0.039(2) 0.026(2) 0.036(2) 0.004(1) 0.003(1) -0.003(1)
C(5) 0.029(2) 0.025(1) 0.025(1) -0.005(1) 0.008(1) 0.0026(10)
C(6) 0.027(2) 0.036(2) 0.029(1) 0.002(1) 0.013(1) 0.002(1)
C(7) 0.029(2) 0.025(2) 0.037(2) -0.007(1) 0.004(1) 0.001(1)
C(8) 0.036(2) 0.029(2) 0.032(2) 0.004(1) 0.008(1) -0.005(1)
C(9) 0.032(2) 0.029(2) 0.028(1) 0.000(1) 0.010(1) -0.001(1)
C(10) 0.029(2) 0.035(2) 0.024(1) 0.004(1) 0.007(1) -0.002(1)
C(11) 0.021(1) 0.016(1) 0.017(1) -0.0017(10) 0.0038(9) 0.0027(8)
C(12) 0.022(1) 0.012(1) 0.021(1) 0.0003(10) 0.0032(9) 0.0010(8)
C(13) 0.024(2) 0.019(1) 0.021(1) 0.002(1) 0.0009(10) 0.0006(9)
C(14) 0.023(1) 0.022(1) 0.018(1) 0.001(1) 0.0021(9) -0.0005(9)
C(15) 0.022(1) 0.019(1) 0.022(1) 0.003(1) 0.0034(9) -0.0030(9)
C(16) 0.021(1) 0.016(1) 0.021(1) 0.0021(10) 0.0015(9) 0.0024(9)
C(17) 0.033(2) 0.019(1) 0.028(1) 0.007(1) 0.006(1) -0.0006(10)
C(18) 0.042(2) 0.023(2) 0.038(2) 0.010(1) 0.008(1) 0.007(1)
C(19) 0.032(2) 0.042(2) 0.037(2) 0.008(1) 0.003(1) -0.006(1)
C(20) 0.024(2) 0.028(2) 0.030(1) 0.008(1) 0.005(1) -0.001(1)
C(21) 0.031(2) 0.028(1) 0.018(1) 0.006(1) 0.003(1) -0.0011(9)
C(22) 0.051(2) 0.041(2) 0.027(2) -0.007(2) 0.014(1) 0.004(1)
C(23) 0.038(2) 0.041(2) 0.025(1) 0.008(2) -0.002(1) 0.002(1)
C(24) 0.041(2) 0.038(2) 0.030(1) 0.010(1) 0.008(1) -0.006(1)
C(25) 0.031(2) 0.016(1) 0.020(1) 0.002(1) 0.0004(10) 0.0008(9)
C(26) 0.057(2) 0.018(1) 0.033(2) -0.011(1) -0.002(1) 0.001(1)
C(27) 0.050(2) 0.020(1) 0.024(1) -0.005(1) 0.005(1) 0.0052(10)
C(28) 0.036(2) 0.024(2) 0.048(2) 0.006(1) 0.003(1) 0.007(1)
C(29) 0.020(1) 0.031(2) 0.021(1) 0.006(1) 0.0020(9) -0.0065(10)
C(30) 0.028(2) 0.022(1) 0.024(1) 0.008(1) 0.003(1) -0.0016(10)
C(31) 0.024(2) 0.022(1) 0.023(1) -0.002(1) -0.0012(10) -0.0043(9)
C(32) 0.020(2) 0.026(1) 0.023(1) 0.004(1) 0.0018(10) -0.0008(9)
C(33) 0.024(2) 0.021(1) 0.037(1) -0.001(1) 0.003(1) -0.004(1)
C(34) 0.017(1) 0.035(2) 0.027(1) 0.003(1) -0.0016(10) -0.012(1)
C(35) 0.037(2) 0.027(2) 0.032(1) -0.004(1) 0.004(1) -0.003(1)
C(36) 0.038(2) 0.041(2) 0.046(2) -0.007(2) 0.004(1) -0.017(1)
C(37) 0.023(2) 0.038(2) 0.039(2) 0.000(1) 0.004(1) -0.002(1)
C(38) 0.031(2) 0.054(2) 0.040(2) -0.008(2) -0.001(1) 0.004(1)
C(39) 0.028(2) 0.033(2) 0.028(1) 0.000(1) 0.007(1) 0.003(1)
C(40) 0.037(2) 0.050(2) 0.024(1) 0.000(1) 0.000(1) 0.005(1)
C(41) 0.048(2) 0.047(2) 0.037(2) 0.011(2) 0.018(1) -0.003(1)
C(42) 0.049(2) 0.045(2) 0.037(2) -0.012(2) 0.008(1) 0.011(1)
C(43) 0.036(2) 0.022(1) 0.026(1) 0.000(1) 0.000(1) -0.0048(10)
C(44) 0.075(3) 0.021(2) 0.049(2) 0.011(2) -0.006(2) -0.005(1)
C(45) 0.029(2) 0.035(2) 0.040(2) -0.009(1) 0.006(1) -0.008(1)
C(46) 0.056(2) 0.027(2) 0.034(2) 0.001(1) 0.009(1) -0.004(1)

loop_
_geom_bond_atom_site_label_1
_geom_bond_atom_site_label_2
_geom_bond_distance
_geom_bond_site_symmetry_1
_geom_bond_site_symmetry_2
_geom_bond_publ_flag
P(1) C(1) 1.871(3) . . yes
P(1) C(3) 1.867(3) . . yes
P(1) C(11) 1.870(2) . . yes
P(2) P(3) 1.011(8) . . yes
P(2) C(2) 1.868(3) . . yes
P(2) C(4) 1.867(3) . . yes
P(2) C(29) 1.886(3) . . yes
P(3) C(2) 1.984(8) . . yes
P(3) C(29) 1.687(7) . . yes
P(3) C(46) 2.111(8) . . yes
Si(1) C(1) 1.944(3) . . yes
Si(1) C(5) 1.866(3) . . yes
Si(1) C(6) 1.882(3) . . yes
Si(1) C(7) 1.885(3) . . yes
Si(2) C(2) 1.949(3) . . yes
Si(2) C(8) 1.880(3) . . yes
Si(2) C(9) 1.874(3) . . yes
Si(2) C(10) 1.875(3) . . yes
C(1) C(2) 1.375(3) . . yes
C(11) C(12) 1.437(3) . . yes
C(11) C(16) 1.418(3) . . yes
C(12) C(13) 1.400(3) . . yes
C(12) C(17) 1.563(4) . . yes
C(13) C(14) 1.387(4) . . yes
C(14) C(15) 1.386(3) . . yes
C(14) C(21) 1.535(3) . . yes
C(15) C(16) 1.405(3) . . yes
C(16) C(25) 1.551(3) . . yes
C(17) C(18) 1.528(4) . . yes
C(17) C(19) 1.567(4) . . yes
C(17) C(20) 1.525(4) . . yes
C(21) C(22) 1.535(4) . . yes
C(21) C(23) 1.526(4) . . yes
C(21) C(24) 1.536(4) . . yes
C(25) C(26) 1.552(4) . . yes
C(25) C(27) 1.526(4) . . yes
C(25) C(28) 1.526(4) . . yes
C(29) C(30) 1.429(3) . . yes
C(29) C(34) 1.409(4) . . yes
C(30) C(31) 1.389(4) . . yes
C(30) C(35) 1.581(4) . . yes
C(31) C(32) 1.392(4) . . yes
C(32) C(33) 1.395(3) . . yes
C(32) C(39) 1.531(3) . . yes
C(33) C(34) 1.405(4) . . yes
C(34) C(43) 1.548(3) . . yes
C(35) C(36) 1.519(4) . . yes
C(35) C(37) 1.521(4) . . yes
C(35) C(38) 1.574(4) . . yes
C(39) C(40) 1.524(4) . . yes
C(39) C(41) 1.538(4) . . yes
C(39) C(42) 1.524(4) . . yes
C(43) C(44) 1.534(4) . . yes
C(43) C(45) 1.535(4) . . yes
C(43) C(46) 1.550(4) . . yes
